data_9017568
loop_
_publ_author_name
'Lussier, A. J.'
'Hawthorne, F. C.'

_publ_section_title
;
 Short-range constraints on chemical and structural variations in bavenite
 Sample: 31BAV
;
_journal_name_full 'Mineralogical Magazine'
_journal_page_first 213
_journal_page_last 239
_journal_volume 75
_journal_year 2011
_chemical_compound_source 'Drahonin A, Czech Republic'
_chemical_formula_sum 'Al1.597 Be2.427 Ca4 H2 Na0.022 O28 Si8.976'
_chemical_name_mineral Bavenite
_space_group_IT_number 63
_space_group_name_Hall '-C 2c 2'
_space_group_name_H-M_alt 'C m c m'
_symmetry_space_group_name_H-M 'C m c m'
_cell_angle_alpha 90
_cell_angle_beta 90
_cell_angle_gamma 90
_cell_length_a 23.2096
_cell_length_b 5.0020
_cell_length_c 19.4386
_cell_formula_units_Z 4
_cell_volume 2256.713
_database_code_amcsd 0019889
_exptl_crystal_density_diffrn 2.731
_cod_data_source_file inputs/fixed/downloads/18/18394.cif
_cod_data_source_block 18394
_cod_original_formula_sum 'Na.022 Ca4 Si8.976 Be2.427 Al1.597 O28 H2'
_cod_database_code 9017568

loop_
_space_group_symop_operation_xyz
x,y,z
1/2+x,1/2+y,z
x,-y,1/2+z
1/2+x,1/2-y,1/2+z
-x,y,1/2-z
1/2-x,1/2+y,1/2-z
-x,y,z
1/2-x,1/2+y,z
x,-y,-z
1/2+x,1/2-y,-z
x,y,1/2-z
1/2+x,1/2+y,1/2-z
-x,-y,1/2+z
1/2-x,1/2-y,1/2+z
-x,-y,-z
1/2-x,1/2-y,-z

loop_
_atom_site_aniso_label
_atom_site_aniso_U_11
_atom_site_aniso_U_22
_atom_site_aniso_U_33
_atom_site_aniso_U_12
_atom_site_aniso_U_13
_atom_site_aniso_U_23
Na 0.01160 0.01190 0.00960 -0.00090 -0.00077 0.00130
Ca 0.01160 0.01190 0.00960 -0.00090 -0.00077 0.00130
SiT1 0.00630 0.00740 0.00670 0.00000 0.00000 0.00000
BeT2 0.00700 0.00800 0.00610 -0.00030 0.00000 0.00000
SiT3 0.00790 0.00670 0.00590 0.00000 0.00000 -0.00010
BeT3 0.00790 0.00670 0.00590 0.00000 0.00000 -0.00010
SiT4 0.00780 0.00700 0.00470 0.00000 0.00000 -0.00010
AlT4 0.00780 0.00700 0.00470 0.00000 0.00000 -0.00010
SiT5 0.00820 0.00890 0.00680 0.00000 0.00000 -0.00040
SiT6 0.00720 0.00790 0.00640 -0.00020 0.00060 0.00070
O1 0.01040 0.00960 0.00560 0.00000 0.00000 -0.00100
O2 0.00880 0.00860 0.01490 0.00000 0.00000 0.00030
O3 0.01330 0.01400 0.01030 0.00350 0.00400 0.00140
O4 0.01430 0.01200 0.01170 0.00480 0.00140 -0.00170
O5 0.01290 0.01500 0.00890 0.00280 -0.00100 0.00010
O6 0.01260 0.00690 0.01160 0.00240 0.00160 0.00250
O7 0.01040 0.01000 0.01040 0.00270 0.00400 0.00230
O8 0.00890 0.00820 0.01340 0.00100 0.00000 0.00000
O9 0.00690 0.00940 0.00950 0.00100 0.00000 0.00000

loop_
_atom_site_label
_atom_site_fract_x
_atom_site_fract_y
_atom_site_fract_z
_atom_site_occupancy
_atom_site_U_iso_or_equiv
Na 0.08362 0.24636 0.15276 0.00550 0.01103
Ca 0.08362 0.24636 0.15276 1.00000 0.01103
SiT1 0.00000 0.77790 0.25000 1.00000 0.00680
BeT2 0.12497 0.81600 0.25000 1.00000 0.00720
SiT3 0.00000 0.72290 0.10423 0.78650 0.00680
BeT3 0.00000 0.72290 0.10423 0.21350 0.00680
SiT4 0.09494 0.50000 0.00000 0.20150 0.00650
AlT4 0.09494 0.50000 0.00000 0.79850 0.00650
SiT5 0.17020 0.00000 0.00000 1.00000 0.00800
SiT6 0.21410 0.85725 0.14345 1.00000 0.00717
O1 0.00000 0.57540 0.18264 1.00000 0.00850
O2 0.00000 0.03590 0.11197 1.00000 0.01080
O3 0.05752 0.59880 0.07061 1.00000 0.01260
O4 0.13131 0.23330 0.03538 1.00000 0.01260
O5 0.20825 0.86630 0.06026 1.00000 0.01220
O6 0.23336 0.55720 0.16516 1.00000 0.01040
O7 0.15452 0.93140 0.17988 1.00000 0.01030
O8 0.12093 0.49000 0.25000 1.00000 0.01020
O9 0.05851 0.95330 0.25000 1.00000 0.00860
H8 0.16270 0.46300 0.25000 1.00000 0.01500

loop_
_cod_related_entry_id
_cod_related_entry_database
_cod_related_entry_code
1 AMCSD 0019889
